data_2001013
loop_
_publ_author_name
'Huang, Q.'
'Huang, L.'
'Dai, G.'
'Liang, J.'

_publ_section_title
;
 Structure of Sr~<i>x~</i>Ba~3{-~<i>x</i>}(B~3~O~6~)~2~ in a solid
 solution
;
_journal_issue 3
_journal_name_full 'Acta Crystallographica Section C'
_journal_page_first 539
_journal_page_last 541
_journal_paper_doi 10.1107/S0108270191009228
_journal_volume 48
_journal_year 1992
_chemical_formula_sum 'B6 Ba O12 Sr'
_chemical_formula_weight 611.59
_symmetry_cell_setting rhombohedral
_symmetry_space_group_name_Hall '-R 3 2"c'
_symmetry_space_group_name_H-M 'R -3 c :H'
_cell_angle_alpha 90
_cell_angle_beta 90
_cell_angle_gamma 120
_cell_formula_units_Z 6
_cell_length_a 7.1620(10)
_cell_length_b 7.1620(10)
_cell_length_c 37.235(7)
_cell_volume 1654.1(5)
_diffrn_radiation_type Mo
_diffrn_radiation_wavelength 0.71073
_exptl_absorpt_coefficient_mu 11.81
_exptl_crystal_density_diffrn 3.68
_exptl_crystal_density_meas 3.67
_exptl_crystal_F_000 1656
_cod_data_source_file li0063.cif
_cod_data_source_block li0063a
_cod_original_cell_volume 1653.9
_cod_original_sg_symbol_H-M 'R -3 c {hexagonal axes}'
_cod_original_formula_sum 'B6 Ba1 O12 Sr1'
_cod_database_code 2001013

loop_
_atom_site_label
_atom_site_fract_x
_atom_site_fract_y
_atom_site_fract_z
Ba 0 0 .351640(10)
Sr 0 0 .2500
O1 1.1704(5) .2775(4) .04161(9)
O2 .9325(4) .3422(4) .03762(7)
B .9595(7) .1761(8) .04030(10)
